data_2102740
loop_
_publ_author_name
'Redhammer, G\"unther J.'

_publ_section_title
;
 Temperature-dependent crystal structure refinement and ^57^Fe
 M\"ossbauer spectroscopy of Cu~2~Fe~2~Ge~4~O~13~
;
_journal_coeditor_code WS5044
_journal_issue 1
_journal_name_full 'Acta Crystallographica Section B'
_journal_page_first 4
_journal_page_last 16
_journal_paper_doi 10.1107/S0108768106051652
_journal_volume 63
_journal_year 2007
_chemical_formula_sum 'Cu2 Fe2 Ge4 O13'
_chemical_formula_weight 737.14
_space_group_crystal_system monoclinic
_space_group_IT_number 11
_space_group_name_Hall '-P 2yb'
_space_group_name_H-M_alt 'P 1 21/m 1'
_symmetry_space_group_name_Hall '-P 2yb'
_symmetry_space_group_name_H-M 'P 1 21/m 1'
_audit_creation_method 'WinGX routine CIF_UPDATE'
_cell_angle_alpha 90
_cell_angle_beta 96.137(9)
_cell_angle_gamma 90
_cell_formula_units_Z 2
_cell_length_a 12.0881(9)
_cell_length_b 8.4914(5)
_cell_length_c 4.8644(4)
_cell_measurement_temperature 130(2)
_cell_volume 496.44(6)
_computing_cell_refinement 'STOE X-Area (Stoe & Cie, 2002)'
_computing_data_collection 'STOE X-Area (Stoe & Cie, 2002)'
_computing_data_reduction 'Stoe X-Area (Stoe & Cie, 2002)'
_computing_molecular_graphics 'Diamond 3.0 Bradenburg & Berndt 1999)'
_computing_publication_material 'Wingx 1.70.00 (Farrugia, 1999)'
_computing_structure_refinement 'SHELXL-97 (Sheldrick, 1997)'
_computing_structure_solution 'SHELXS-97 (Sheldrick, 1997)'
_diffrn_measured_fraction_theta_full 0.995
_diffrn_measured_fraction_theta_max 0.995
_diffrn_measurement_device two-circle-diffractometer
_diffrn_measurement_device_type 'STOE IPDS-II'
_diffrn_measurement_method 'rotation method, \w'
_diffrn_radiation_type MoK\a
_diffrn_radiation_wavelength 0.71073
_diffrn_reflns_av_R_equivalents 0.0562
_diffrn_reflns_limit_h_max 16
_diffrn_reflns_limit_h_min -17
_diffrn_reflns_limit_k_max 11
_diffrn_reflns_limit_k_min -11
_diffrn_reflns_limit_l_max 6
_diffrn_reflns_limit_l_min -6
_diffrn_reflns_number 5770
_diffrn_reflns_theta_full 30.02
_diffrn_reflns_theta_max 30.02
_diffrn_reflns_theta_min 2.94
_diffrn_standards_decay_% 0
_diffrn_standards_interval_count 0
_diffrn_standards_interval_time 0
_diffrn_standards_number 0
_exptl_absorpt_coefficient_mu 19.048
_exptl_absorpt_correction_T_max 0.25
_exptl_absorpt_correction_T_min 0.12
_exptl_absorpt_correction_type numerical
_exptl_absorpt_process_details 'via equivalents using Stoe X-SHAPE and X-RED (Stoe & Cie 1996)'
_exptl_crystal_colour 'pale green'
_exptl_crystal_density_diffrn 4.931
_exptl_crystal_density_method 'not measured'
_exptl_crystal_description prismatic
_exptl_crystal_F_000 684
_exptl_crystal_size_max 0.12
_exptl_crystal_size_mid 0.11
_exptl_crystal_size_min 0.08
_refine_diff_density_max 1.311
_refine_diff_density_min -1.168
_refine_ls_extinction_coef 0.0032(3)
_refine_ls_extinction_expression Fc^*^=kFc[1+0.001xFc^2^\l^3^/sin(2\q)]^-1/4^
_refine_ls_extinction_method SHELXL
_refine_ls_goodness_of_fit_ref 1.002
_refine_ls_hydrogen_treatment noref
_refine_ls_matrix_type full
_refine_ls_number_parameters 110
_refine_ls_number_reflns 1530
_refine_ls_number_restraints 1
_refine_ls_restrained_S_all 1.002
_refine_ls_R_factor_gt 0.031
_refine_ls_shift/su_max 0.001
_refine_ls_structure_factor_coef Fsqd
_refine_ls_weighting_details 'calc w=1/[\s^2^(Fo^2^)+(0.0229P)^2^+0.0000P] where P=(Fo^2^+2Fc^2^)/3'
_refine_ls_weighting_scheme calc
_refine_ls_wR_factor_ref 0.0547
_reflns_number_gt 1198
_reflns_number_total 1530
_reflns_threshold_expression >2sigma(I)
_cod_data_source_file ws5044.cif
_cod_data_source_block cf5_130
_cod_original_sg_symbol_H-M 'P 21/m'
_cod_database_code 2102740

loop_
_symmetry_equiv_pos_as_xyz
'x, y, z'
'-x, y+1/2, -z'
'-x, -y, -z'
'x, -y-1/2, z'

loop_
_atom_site_type_symbol
_atom_site_label
_atom_site_fract_x
_atom_site_fract_y
_atom_site_fract_z
_atom_site_U_iso_or_equiv
_atom_site_adp_type
_atom_site_calc_flag
_atom_site_refinement_flags
_atom_site_occupancy
Ge Ge1 0.23974(5) 0.25 0.49397(14) 0.00374(14) Uani d S 1
Ge Ge2 0.74765(5) 0.25 0.33896(14) 0.00366(14) Uani d S 1
Ge Ge3 -0.00507(5) 0.25 0.40634(14) 0.00390(14) Uani d SD 1
Ge Ge4 0.51222(5) 0.25 0.60604(14) 0.00335(14) Uani d S 1
Fe Fe1 0.37605(5) 0.06145(7) 1.04815(14) 0.00354(12) Uani d . 1
Cu Cu1 0.12593(4) -0.00340(7) 1.04331(13) 0.00600(12) Uani d . 1
O O1 0.3324(3) 0.25 0.7953(10) 0.0053(8) Uani d S 1
O O2 0.6538(4) 0.25 0.5741(10) 0.0095(9) Uani d S 1
O O3 0.1129(3) 0.25 0.6473(10) 0.0050(8) Uani d S 1
O O4 0.2479(2) 0.0836(4) 0.2866(7) 0.0056(6) Uani d . 1
O O5 0.8719(2) 0.25 0.5683(9) 0.0067(8) Uani d S 1
O O6 0.5033(2) 0.0742(4) 0.7915(7) 0.0063(6) Uani d . 1
O O7 0.7423(2) 0.0804(4) 0.1341(7) 0.0060(6) Uani d . 1
O O8 0.4362(3) 0.25 0.2811(9) 0.0053(8) Uani d S 1
O O9 -0.0027(2) 0.0830(4) 0.2017(7) 0.0088(6) Uani d . 1

loop_
_atom_site_aniso_label
_atom_site_aniso_U_11
_atom_site_aniso_U_22
_atom_site_aniso_U_33
_atom_site_aniso_U_12
_atom_site_aniso_U_13
_atom_site_aniso_U_23
Ge1 0.0039(3) 0.0046(3) 0.0028(3) 0 0.0004(2) 0
Ge2 0.0034(3) 0.0047(3) 0.0030(3) 0 0.0007(2) 0
Ge3 0.0026(3) 0.0059(3) 0.0033(3) 0 0.0008(2) 0
Ge4 0.0036(2) 0.0044(3) 0.0020(3) 0 0.0001(2) 0
Fe1 0.0036(2) 0.0047(2) 0.0024(3) 0.0004(2) 0.00057(18) 0.0001(2)
Cu1 0.0035(2) 0.0085(2) 0.0060(2) -0.00069(17) 0.00084(15) -0.00336(19)
O1 0.0048(17) 0.0056(18) 0.006(2) 0 0.0005(15) 0
O2 0.0078(19) 0.012(2) 0.009(2) 0 0.0016(16) 0
O3 0.0054(17) 0.0100(19) 0.000(2) 0 0.0032(14) 0
O4 0.0025(12) 0.0080(14) 0.0061(16) -0.0023(10) -0.0004(10) -0.0010(12)
O5 0.0040(17) 0.0127(18) 0.004(2) 0 0.0017(15) 0
O6 0.0063(13) 0.0081(14) 0.0048(16) 0.0003(10) 0.0019(10) -0.0001(12)
O7 0.0051(12) 0.0065(14) 0.0071(16) -0.0001(10) 0.0030(10) -0.0032(12)
O8 0.0076(18) 0.0071(18) 0.001(2) 0 0.0006(14) 0
O9 0.0043(13) 0.0130(15) 0.0088(17) -0.0009(11) -0.0004(11) -0.0053(13)

loop_
_atom_type_symbol
_atom_type_description
_atom_type_scat_dispersion_real
_atom_type_scat_dispersion_imag
_atom_type_scat_source
Cu Cu 0.3201 1.2651 'International Tables Vol C Tables 4.2.6.8 and 6.1.1.4'
Fe Fe 0.3463 0.8444 'International Tables Vol C Tables 4.2.6.8 and 6.1.1.4'
Ge Ge 0.1547 1.8001 'International Tables Vol C Tables 4.2.6.8 and 6.1.1.4'
O O 0.0106 0.006 'International Tables Vol C Tables 4.2.6.8 and 6.1.1.4'

loop_
_geom_angle_atom_site_label_1
_geom_angle_atom_site_label_2
_geom_angle_atom_site_label_3
_geom_angle_site_symmetry_1
_geom_angle_site_symmetry_3
_geom_angle
O4 Ge1 O4 . 4_565 108.1(2)
O4 Ge1 O1 . . 114.48(12)
O4 Ge1 O1 4_565 . 114.48(12)
O4 Ge1 O3 . . 110.33(12)
O4 Ge1 O3 4_565 . 110.33(12)
O1 Ge1 O3 . . 98.8(2)
O2 Ge2 O7 . . 113.46(13)
O2 Ge2 O7 . 4_565 113.46(13)
O7 Ge2 O7 . 4_565 110.9(2)
O2 Ge2 O5 . . 99.11(19)
O7 Ge2 O5 . . 109.63(11)
O7 Ge2 O5 4_565 . 109.63(11)
O9 Ge3 O9 . 4_565 109.7(2)
O9 Ge3 O3 . . 108.83(13)
O9 Ge3 O3 4_565 . 108.83(13)
O9 Ge3 O5 . 1_455 108.92(13)
O9 Ge3 O5 4_565 1_455 108.92(13)
O3 Ge3 O5 . 1_455 111.6(2)
O2 Ge4 O8 . . 110.4(2)
O2 Ge4 O6 . 4_565 99.31(13)
O8 Ge4 O6 . 4_565 114.28(11)
O2 Ge4 O6 . . 99.31(13)
O8 Ge4 O6 . . 114.28(11)
O6 Ge4 O6 4_565 . 116.7(2)
O6 Fe1 O7 3_657 3_656 106.84(12)
O6 Fe1 O4 3_657 1_556 114.03(13)
O7 Fe1 O4 3_656 1_556 75.95(13)
O6 Fe1 O8 3_657 1_556 91.95(13)
O7 Fe1 O8 3_656 1_556 155.36(15)
O4 Fe1 O8 1_556 1_556 81.94(15)
O6 Fe1 O1 3_657 . 146.26(15)
O7 Fe1 O1 3_656 . 94.49(13)
O4 Fe1 O1 1_556 . 96.11(15)
O8 Fe1 O1 1_556 . 77.01(13)
O6 Fe1 O6 3_657 . 72.70(15)
O7 Fe1 O6 3_656 . 107.68(13)
O4 Fe1 O6 1_556 . 171.50(12)
O8 Fe1 O6 1_556 . 92.86(15)
O1 Fe1 O6 . . 76.09(15)
O9 Cu1 O4 3_556 1_556 178.09(14)
O9 Cu1 O9 3_556 1_556 77.31(16)
O4 Cu1 O9 1_556 1_556 101.65(13)
O9 Cu1 O7 3_556 3_656 102.52(13)
O4 Cu1 O7 1_556 3_656 78.42(13)
O9 Cu1 O7 1_556 3_656 176.50(15)

loop_
_geom_bond_atom_site_label_1
_geom_bond_atom_site_label_2
_geom_bond_site_symmetry_2
_geom_bond_distance
Ge1 O4 . 1.745(3)
Ge1 O4 4_565 1.745(3)
Ge1 O1 . 1.747(4)
Ge1 O3 . 1.775(4)
Ge2 O2 . 1.695(5)
Ge2 O7 . 1.748(3)
Ge2 O7 4_565 1.748(3)
Ge2 O5 . 1.773(4)
Ge3 O9 . 1.734(3)
Ge3 O9 4_565 1.734(3)
Ge3 O3 . 1.747(4)
Ge3 O5 1_455 1.7559(19)
Ge4 O2 . 1.735(4)
Ge4 O8 . 1.741(4)
Ge4 O6 4_565 1.754(3)
Ge4 O6 . 1.754(3)
Fe1 O6 3_657 1.954(3)
Fe1 O7 3_656 2.003(3)
Fe1 O4 1_556 2.041(3)
Fe1 O8 1_556 2.049(3)
Fe1 O1 . 2.053(3)
Fe1 O6 . 2.085(3)
Cu1 O9 3_556 1.928(3)
Cu1 O4 1_556 1.935(3)
Cu1 O9 1_556 1.951(3)
Cu1 O7 3_656 2.001(3)
Cu1 Cu1 3_557 3.0292(10)
